data_4134561
loop_
_publ_author_name
'Li, Xiaotong'
'He, Yihui'
'Kepenekian, Mika\"el'
'Guo, Peijun'
'Ke, Weijun'
'Even, Jacky'
'Katan, Claudine'
'Stoumpos, Constantinos C.'
'Schaller, Richard D.'
'Kanatzidis, Mercouri G.'

_publ_section_title
;
 Three-dimensional Lead Iodide Perovskitoid Hybrids with High X-ray
 Photoresponse.
;
_journal_name_full 'Journal of the American Chemical Society'
_journal_paper_doi 10.1021/jacs.0c00101
_journal_year 2020
_chemical_formula_sum 'C6 H10 I6 N2 Pb2'
_chemical_formula_weight 1286
_space_group_IT_number 9
_space_group_name_Hall 'I -2ya'
_space_group_name_H-M_alt 'I 1 a 1'
_symmetry_cell_setting monoclinic
_symmetry_space_group_name_Hall 'I -2ya'
_symmetry_space_group_name_H-M 'I 1 a 1'
_cell_angle_alpha 90
_cell_angle_beta 90.036
_cell_angle_gamma 90
_cell_formula_units_Z 8
_cell_length_a 25.696(5)
_cell_length_b 10.153(2)
_cell_length_c 16.283(3)
_cell_measurement_reflns_used 11847
_cell_measurement_temperature 298
_cell_measurement_theta_max 29.66
_cell_measurement_theta_min 1.99
_cell_volume 4248.1(14)
_computing_cell_refinement 'STOE X-AREA'
_computing_data_collection 'STOE X-AREA'
_computing_data_reduction 'STOE X-RED'
_computing_structure_refinement JANA2006
_computing_structure_solution JANA2006
_diffrn_ambient_temperature 298
_diffrn_detector 'image plate (34 cm diameter)'
_diffrn_detector_area_resol_mean 6.67
_diffrn_measured_fraction_theta_full 0.99
_diffrn_measured_fraction_theta_max 0.99
_diffrn_measurement_device 'four-circle diffractometer'
_diffrn_measurement_device_type 'IPDS Stoe'
_diffrn_measurement_method 'rotation method'
_diffrn_radiation_monochromator graphite
_diffrn_radiation_probe x-ray
_diffrn_radiation_source 'X-ray tube'
_diffrn_radiation_type 'Mo K\a'
_diffrn_radiation_wavelength 0.71073
_diffrn_reflns_av_R_equivalents 0.0481
_diffrn_reflns_av_unetI/netI 0.027
_diffrn_reflns_limit_h_max 35
_diffrn_reflns_limit_h_min -34
_diffrn_reflns_limit_k_max 13
_diffrn_reflns_limit_k_min -13
_diffrn_reflns_limit_l_max 22
_diffrn_reflns_limit_l_min -22
_diffrn_reflns_number 19642
_diffrn_reflns_theta_full 29.19
_diffrn_reflns_theta_max 29.19
_diffrn_reflns_theta_min 1.58
_diffrn_source 'sealed X-ray tube, 12 x 0.4 mm long-fine focus'
_diffrn_source_current 40
_diffrn_source_power 2.00
_diffrn_source_voltage 50
_exptl_absorpt_coefficient_mu 24.537
_exptl_absorpt_correction_T_max 0.6065
_exptl_absorpt_correction_T_min 0.0099
_exptl_absorpt_correction_type numerical
_exptl_absorpt_process_details X-SHAPE
_exptl_crystal_colour orange
_exptl_crystal_density_diffrn 4.0215
_exptl_crystal_description 'rectangular plate'
_exptl_crystal_F_000 4336
_exptl_crystal_size_max 0.2352
_exptl_crystal_size_mid 0.1404
_exptl_crystal_size_min 0.0104
_refine_diff_density_max 1.57
_refine_diff_density_min -1.07
_refine_ls_abs_structure_details '  3470 of Friedel pairs used in the refinement'
_refine_ls_abs_structure_Flack 0.502(16)
_refine_ls_extinction_method none
_refine_ls_goodness_of_fit_gt 2.25
_refine_ls_goodness_of_fit_ref 2.12
_refine_ls_hydrogen_treatment constr
_refine_ls_number_constraints 96
_refine_ls_number_parameters 196
_refine_ls_number_reflns 7292
_refine_ls_number_restraints 34
_refine_ls_R_factor_all 0.0506
_refine_ls_R_factor_gt 0.0393
_refine_ls_shift/su_max 0.0499
_refine_ls_shift/su_mean 0.0043
_refine_ls_structure_factor_coef F
_refine_ls_weighting_details w=1/(\s^2^(F)+0.0001F^2^)
_refine_ls_weighting_scheme sigma
_refine_ls_wR_factor_gt 0.0401
_refine_ls_wR_factor_ref 0.0411
_reflns_number_gt 6183
_reflns_number_total 7292
_reflns_threshold_expression I>2\s(I)
_cod_data_source_file ja0c00101_si_005.cif
_cod_data_source_block I
_cod_depositor_comments
;
The following automatic conversions were performed:

data item '_diffrn_radiation_probe' value 'X-ray' was changed to
'x-ray' in accordance with the
/home/data/users/saulius/crontab/automatic-downloads/rss-feeds/ACS/lib/dictionaries/cif_core.dic
dictionary named 'cif_core.dic' version 2.4.2 last updated on
2011-04-26.

Automatic conversion script
Id: cif_fix_values 7556 2019-12-06 15:28:31Z antanas 
;
_cod_original_cell_volume 4248.0(14)
_cod_original_sg_symbol_Hall Ia
_cod_original_sg_symbol_H-M Ia
_cod_database_code 4134561

loop_
_space_group_symop_id
_space_group_symop_operation_xyz
1 x,y,z
2 x+1/2,-y,z
3 x+1/2,y+1/2,z+1/2
4 x,-y+1/2,z+1/2

loop_
_atom_site_label
_atom_site_type_symbol
_atom_site_fract_x
_atom_site_fract_y
_atom_site_fract_z
_atom_site_adp_type
_atom_site_U_iso_or_equiv
_atom_site_site_symmetry_multiplicity
_atom_site_occupancy
_atom_site_calc_flag
_atom_site_refinement_flags
_atom_site_disorder_assembly
_atom_site_disorder_group
Pb1 Pb 0.24032(6) 0.95541(15) 0.67726(8) Uani 0.0447(4) 4 1 d . . .
Pb2 Pb 0.49200(6) 0.95569(14) 0.67769(8) Uani 0.0423(4) 4 1 d . . .
Pb3 Pb 0.49173(6) 0.54284(14) 0.79808(8) Uani 0.0424(4) 4 1 d . . .
Pb4 Pb 0.24049(6) 0.54313(16) 0.79856(8) Uani 0.0445(4) 4 1 d . . .
I1 I 0.36477(11) 0.9423(3) 0.67147(18) Uani 0.0547(8) 4 1 d . . .
I2 I 0.36456(13) 0.5550(3) 0.80466(19) Uani 0.0603(9) 4 1 d . . .
I3 I 0.23603(12) 0.8480(3) 0.85836(13) Uani 0.0550(8) 4 1 d . . .
I4 I 0.49738(13) 0.8430(2) 0.85837(13) Uani 0.0561(9) 4 1 d . . .
I5 I 0.48544(16) 1.0409(3) 0.48759(17) Uani 0.0740(11) 4 1 d . . .
I6 I 0.23546(13) 0.6532(3) 0.61544(15) Uani 0.0620(10) 4 1 d . . .
I7 I 0.49802(14) 0.6589(3) 0.61534(15) Uani 0.0622(10) 4 1 d . . .
I8 I 0.24744(13) 1.0434(3) 0.48772(16) Uani 0.0683(11) 4 1 d . . .
I9 I 0.11685(11) 0.9995(5) 0.66169(18) Uani 0.0807(12) 4 1 d . . .
I10 I 0.61685(11) 0.4998(5) 0.80827(15) Uani 0.0685(10) 4 1 d . . .
I11 I 0.48072(16) 1.2490(3) 0.7363(3) Uani 0.0962(14) 4 1 d . . .
I12 I 0.25262(16) 1.2494(3) 0.7366(3) Uani 0.0952(14) 4 1 d . . .
C2 C 0.3650(5) 0.4966(7) 0.4756(4) Uiso 0.0743(19) 4 1 d . . .
N2 N 0.3668(9) 0.2552(8) 0.5390(7) Uiso 0.0743(19) 4 1 d . . .
C5 C 0.3664(10) 0.2715(8) 0.4580(7) Uiso 0.0743(19) 4 1 d . . .
N1 N 0.3540(7) 0.7314(8) 0.5055(7) Uiso 0.0743(19) 4 1 d . . .
C3 C 0.3654(8) 0.4803(8) 0.5566(4) Uiso 0.0743(19) 4 1 d . . .
C4 C 0.3668(8) 0.3596(9) 0.5883(5) Uiso 0.0743(19) 4 1 d . . .
C1 C 0.3663(8) 0.6327(8) 0.4398(6) Uiso 0.0743(19) 4 1 d . . .
C8 C 0.6225(8) 0.9845(14) 0.9937(7) Uiso 0.128(4) 4 1 d . . .
C9 C 0.6182(12) 1.0164(18) 0.9148(7) Uiso 0.128(4) 4 1 d . . .
N4 N 0.5804(9) 1.2137(15) 0.9510(11) Uiso 0.128(4) 4 1 d . . .
N3 N 0.6478(12) 0.7658(15) 0.9444(12) Uiso 0.128(4) 4 1 d . . .
C7 C 0.6460(12) 0.8548(17) 1.0178(10) Uiso 0.128(4) 4 1 d . . .
C12 C 0.6051(12) 1.0663(19) 1.0512(8) Uiso 0.128(4) 4 1 d . . .
C11 C 0.5835(10) 1.1803(16) 1.0298(10) Uiso 0.128(4) 4 1 d . . .
C10 C 0.5972(12) 1.1312(19) 0.8935(9) Uiso 0.128(4) 4 1 d . . .
C6 C 0.3649(8) 0.3922(9) 0.4263(5) Uiso 0.0743(19) 4 1 d . . .
H1c4 H 0.367042 0.168089 0.561934 Uiso 0.0891 4 1 d . . .
H1c5 H 0.36727 0.196165 0.422385 Uiso 0.0891 4 1 d . . .
H1n1 H 0.32796 0.780036 0.489948 Uiso 0.0891 4 1 d . . .
H2n1 H 0.345926 0.690333 0.550633 Uiso 0.0891 4 1 d . . .
H3n1 H 0.381097 0.780984 0.514102 Uiso 0.0891 4 1 d . . .
H1c3 H 0.364788 0.555665 0.592239 Uiso 0.0891 4 1 d . . .
H1n2 H 0.367632 0.349015 0.641351 Uiso 0.0891 4 1 d . . .
H1c1 H 0.40028 0.650109 0.417915 Uiso 0.0891 4 1 d . . .
H2c1 H 0.340926 0.639269 0.396641 Uiso 0.0891 4 1 d . . .
H1c9 H 0.630293 0.956718 0.873255 Uiso 0.1534 4 1 d . . .
H1n3 H 0.637513 0.808838 0.90109 Uiso 0.1534 4 1 d . . .
H2n3 H 0.679473 0.738162 0.936992 Uiso 0.1534 4 1 d . . .
H3n3 H 0.627348 0.698632 0.952396 Uiso 0.1534 4 1 d . . .
H1c7 H 0.625147 0.814895 1.05995 Uiso 0.1534 4 1 d . . .
H2c7 H 0.680631 0.868611 1.038069 Uiso 0.1534 4 1 d . . .
H1c12 H 0.608014 1.042998 1.108204 Uiso 0.1534 4 1 d . . .
H1c11 H 0.570266 1.238552 1.071286 Uiso 0.1534 4 1 d . . .
H1c6 H 0.36381 0.403867 0.367795 Uiso 0.0891 4 1 d . . .
H1c10 H 0.594255 1.154406 0.836497 Uiso 0.1534 4 1 d . . .
H1n4 H 0.567287 1.2895 0.9371 Uiso 0.1534 4 1 d . . .

loop_
_atom_site_aniso_label
_atom_site_aniso_type_symbol
_atom_site_aniso_U_11
_atom_site_aniso_U_22
_atom_site_aniso_U_33
_atom_site_aniso_U_12
_atom_site_aniso_U_13
_atom_site_aniso_U_23
Pb1 Pb 0.0414(8) 0.0485(8) 0.0442(6) -0.0028(7) 0.0020(6) 0.0015(6)
Pb2 Pb 0.0423(8) 0.0377(7) 0.0469(6) -0.0010(6) 0.0010(6) -0.0043(6)
Pb3 Pb 0.0369(8) 0.0415(8) 0.0489(6) 0.0033(6) 0.0017(6) -0.0080(6)
Pb4 Pb 0.0358(8) 0.0524(8) 0.0452(6) 0.0002(7) -0.0050(6) -0.0023(6)
I1 I 0.0250(11) 0.0650(15) 0.0740(14) 0.0018(11) 0.0027(10) -0.0154(12)
I2 I 0.0332(13) 0.0757(18) 0.0720(14) -0.0030(13) -0.0033(11) -0.0043(14)
I3 I 0.0710(18) 0.0564(15) 0.0375(10) 0.0017(13) 0.0044(11) -0.0003(9)
I4 I 0.088(2) 0.0397(13) 0.0401(11) -0.0154(13) -0.0117(12) 0.0018(9)
I5 I 0.091(3) 0.093(2) 0.0385(9) -0.0120(18) -0.0009(12) 0.0078(14)
I6 I 0.077(2) 0.0619(17) 0.0471(13) 0.0025(15) -0.0045(13) -0.0073(11)
I7 I 0.097(2) 0.0410(13) 0.0483(12) 0.0103(13) 0.0110(13) -0.0037(9)
I8 I 0.067(2) 0.103(2) 0.0355(9) -0.0122(17) -0.0008(11) 0.0063(13)
I9 I 0.0311(14) 0.106(2) 0.106(2) -0.0014(16) -0.0020(15) 0.001(2)
I10 I 0.0324(13) 0.118(2) 0.0552(12) 0.0080(15) 0.0008(10) -0.0013(14)
I11 I 0.097(3) 0.0523(16) 0.139(2) -0.0140(17) 0.013(2) -0.0238(16)
I12 I 0.105(3) 0.0444(15) 0.137(2) 0.0150(16) -0.015(2) -0.0458(16)

loop_
_atom_type_symbol
_atom_type_scat_dispersion_real
_atom_type_scat_dispersion_imag
_atom_type_scat_source
C 0.0033 0.0016 'International Tables Vol C tables 4.2.6.8 and 6.1.1.1'
H 0.0000 0.0000 'International Tables Vol C tables 4.2.6.8 and 6.1.1.1'
I -0.4742 1.8119 'International Tables Vol C tables 4.2.6.8 and 6.1.1.1'
N 0.0061 0.0033 'International Tables Vol C tables 4.2.6.8 and 6.1.1.1'
Pb -3.3944 10.1111 'International Tables Vol C tables 4.2.6.8 and 6.1.1.1'

loop_
_exptl_crystal_face_index_h
_exptl_crystal_face_index_k
_exptl_crystal_face_index_l
_exptl_crystal_face_perp_dist
? ? ? ?

loop_
_geom_angle_atom_site_label_1
_geom_angle_atom_site_label_2
_geom_angle_atom_site_label_3
_geom_angle_site_symmetry_1
_geom_angle_site_symmetry_2
_geom_angle_site_symmetry_3
_geom_angle
_geom_angle_publ_flag
I1 Pb1 I3 . . . 92.61(9) ?
I1 Pb1 I6 . . . 89.34(9) ?
I1 Pb1 I8 . . . 85.91(9) ?
I1 Pb1 I9 . . . 171.68(11) ?
I1 Pb1 I12 . . . 87.02(10) ?
I3 Pb1 I6 . . . 87.73(8) ?
I3 Pb1 I8 . . . 175.71(10) ?
I3 Pb1 I9 . . . 95.02(9) ?
I3 Pb1 I12 . . . 92.47(9) ?
I6 Pb1 I8 . . . 88.23(8) ?
I6 Pb1 I9 . . . 94.25(12) ?
I6 Pb1 I12 . . . 176.36(11) ?
I8 Pb1 I9 . . . 86.70(9) ?
I8 Pb1 I12 . . . 91.47(10) ?
I9 Pb1 I12 . . . 89.36(12) ?
I1 Pb2 I4 . . . 93.19(9) ?
I1 Pb2 I5 . . . 86.11(9) ?
I1 Pb2 I7 . . . 89.98(9) ?
I1 Pb2 I9 . . 2_575 171.77(10) ?
I1 Pb2 I11 . . . 87.58(10) ?
I4 Pb2 I5 . . . 174.29(9) ?
I4 Pb2 I7 . . . 87.22(7) ?
I4 Pb2 I9 . . 2_575 94.54(9) ?
I4 Pb2 I11 . . . 93.58(10) ?
I5 Pb2 I7 . . . 87.11(8) ?
I5 Pb2 I9 . . 2_575 86.47(10) ?
I5 Pb2 I11 . . . 92.05(11) ?
I7 Pb2 I9 . . 2_575 93.21(12) ?
I7 Pb2 I11 . . . 177.47(12) ?
I9 Pb2 I11 2_575 . . 89.12(13) ?
I2 Pb3 I4 . . . 90.02(9) ?
I2 Pb3 I5 . . 4_565 85.72(10) ?
I2 Pb3 I7 . . . 94.03(9) ?
I2 Pb3 I10 . . . 172.63(10) ?
I2 Pb3 I11 . . 1_545 87.56(10) ?
I4 Pb3 I5 . . 4_565 87.59(8) ?
I4 Pb3 I7 . . . 86.20(7) ?
I4 Pb3 I10 . . . 93.63(11) ?
I4 Pb3 I11 . . 1_545 177.49(11) ?
I5 Pb3 I7 4_565 . . 173.79(9) ?
I5 Pb3 I10 4_565 . . 88.04(9) ?
I5 Pb3 I11 4_565 . 1_545 92.89(11) ?
I7 Pb3 I10 . . . 92.61(9) ?
I7 Pb3 I11 . . 1_545 93.30(10) ?
I10 Pb3 I11 . . 1_545 88.85(13) ?
I2 Pb4 I3 . . . 89.42(9) ?
I2 Pb4 I6 . . . 93.25(9) ?
I2 Pb4 I8 . . 4_565 85.62(9) ?
I2 Pb4 I10 . . 2_465 172.43(11) ?
I2 Pb4 I12 . . 1_545 86.90(10) ?
I3 Pb4 I6 . . . 86.85(8) ?
I3 Pb4 I8 . . 4_565 88.63(8) ?
I3 Pb4 I10 . . 2_465 94.76(11) ?
I3 Pb4 I12 . . 1_545 176.13(11) ?
I6 Pb4 I8 . . 4_565 175.35(10) ?
I6 Pb4 I10 . . 2_465 93.28(9) ?
I6 Pb4 I12 . . 1_545 92.18(10) ?
I8 Pb4 I10 4_565 . 2_465 88.17(9) ?
I8 Pb4 I12 4_565 . 1_545 92.26(10) ?
I10 Pb4 I12 2_465 . 1_545 89.03(12) ?
Pb1 I1 Pb2 . . . 174.16(11) ?
Pb1 I1 N1 . . . 87.4(3) ?
Pb2 I1 N1 . . . 98.2(3) ?
Pb3 I2 Pb4 . . . 174.26(12) ?
Pb3 I2 N1 . . 4_565 97.6(3) ?
Pb3 I2 N2 . . . 86.6(3) ?
Pb4 I2 N1 . . 4_565 88.0(3) ?
Pb4 I2 N2 . . . 87.9(3) ?
N1 I2 N2 4_565 . . 173.9(3) ?
Pb1 I3 Pb4 . . . 92.74(7) ?
Pb1 I3 N1 . . 4_565 127.9(2) ?
Pb1 I3 N4 . . 2_475 99.6(3) ?
Pb4 I3 N1 . . 4_565 87.71(15) ?
Pb4 I3 N4 . . 2_475 98.3(3) ?
N1 I3 N4 4_565 . 2_475 131.9(3) ?
Pb2 I4 Pb3 . . . 93.20(7) ?
Pb2 I4 N3 . . . 114.8(3) ?
Pb2 I4 N4 . . . 84.4(2) ?
Pb3 I4 N3 . . . 88.0(2) ?
Pb3 I4 N4 . . . 141.4(3) ?
N3 I4 N4 . . . 59.1(4) ?
Pb2 I5 Pb3 . . 4_564 148.56(12) ?
Pb1 I6 Pb4 . . . 92.38(8) ?
Pb1 I6 N1 . . . 85.28(16) ?
Pb4 I6 N1 . . . 121.2(3) ?
Pb2 I7 Pb3 . . . 92.85(7) ?
Pb1 I8 Pb4 . . 4_564 147.16(12) ?
Pb1 I8 N1 . . . 76.34(19) ?
Pb1 I8 N3 . . 3_454 109.5(3) ?
Pb4 I8 N1 4_564 . . 83.50(19) ?
Pb4 I8 N3 4_564 . 3_454 86.7(3) ?
N1 I8 N3 . . 3_454 168.5(4) ?
Pb1 I9 Pb2 . . 2_475 171.02(11) ?
Pb1 I9 N4 . . 2_475 90.3(4) ?
Pb2 I9 N4 2_475 . 2_475 81.2(4) ?
Pb3 I10 Pb4 . . 2_565 174.14(9) ?
Pb3 I10 N3 . . . 99.1(5) ?
Pb3 I10 N4 . . 1_545 91.0(4) ?
Pb4 I10 N3 2_565 . . 84.9(5) ?
Pb4 I10 N4 2_565 . 1_545 90.7(4) ?
N3 I10 N4 . . 1_545 120.6(4) ?
Pb2 I11 Pb3 . . 1_565 169.63(16) ?
Pb2 I11 N2 . . 1_565 98.43(18) ?
Pb2 I11 N4 . . . 81.2(3) ?
Pb3 I11 N2 1_565 . 1_565 89.69(17) ?
Pb3 I11 N4 1_565 . . 90.9(3) ?
N2 I11 N4 1_565 . . 178.6(4) ?
Pb1 I12 Pb4 . . 1_565 168.51(15) ?
Pb1 I12 N2 . . 1_565 98.63(17) ?
Pb4 I12 N2 1_565 . 1_565 90.25(16) ?
C3 C2 C1 . . . 120.0(7) ?
C3 C2 C6 . . . 120.0(8) ?
C1 C2 C6 . . . 120.0(7) ?
C5 C4 N2 . . . 120.0(8) ?
C5 C4 H1c4 . . . 120 ?
N2 C4 H1c4 . . . 120 ?
C4 C5 C6 . . . 120.0(9) ?
C4 C5 H1c5 . . . 120 ?
C6 C5 H1c5 . . . 120 ?
I1 N1 I2 . . 4_564 107.4(2) ?
I1 N1 I3 . . 4_564 132.4(5) ?
I1 N1 I6 . . . 79.4(3) ?
I1 N1 I8 . . . 69.1(2) ?
I1 N1 C1 . . . 157.6(12) ?
I1 N1 H1n1 . . . 90.5 ?
I1 N1 H2n1 . . . 71.36 ?
I1 N1 H3n1 . . . 52.15 ?
I2 N1 I3 4_564 . 4_564 71.0(2) ?
I2 N1 I6 4_564 . . 127.6(5) ?
I2 N1 I8 4_564 . . 65.03(18) ?
I2 N1 C1 4_564 . . 76.9(6) ?
I2 N1 H1n1 4_564 . . 57.35 ?
I2 N1 H2n1 4_564 . . 166.79 ?
I2 N1 H3n1 4_564 . . 78.08 ?
I3 N1 I6 4_564 . . 67.9(3) ?
I3 N1 I8 4_564 . . 67.9(3) ?
I3 N1 C1 4_564 . . 70.0(9) ?
I3 N1 H1n1 4_564 . . 47.22 ?
I3 N1 H2n1 4_564 . . 99.79 ?
I3 N1 H3n1 4_564 . . 148.42 ?
I6 N1 I8 . . . 70.2(3) ?
I6 N1 C1 . . . 116.1(9) ?
I6 N1 H1n1 . . . 70.97 ?
I6 N1 H2n1 . . . 39.33 ?
I6 N1 H3n1 . . . 131.3 ?
I8 N1 C1 . . . 130.0(9) ?
I8 N1 H1n1 . . . 21.53 ?
I8 N1 H2n1 . . . 103.04 ?
I8 N1 H3n1 . . . 93.53 ?
C1 N1 H1n1 . . . 109.47 ?
C1 N1 H2n1 . . . 109.47 ?
C1 N1 H3n1 . . . 109.47 ?
H1n1 N1 H2n1 . . . 109.46 ?
H1n1 N1 H3n1 . . . 109.47 ?
H2n1 N1 H3n1 . . . 109.47 ?
C2 C3 N2 . . . 120.0(8) ?
C2 C3 H1c3 . . . 120 ?
N2 C3 H1c3 . . . 120 ?
I2 N2 I11 . . 1_545 67.20(19) ?
I2 N2 I12 . . 1_545 66.08(19) ?
I2 N2 C4 . . . 156.8(7) ?
I2 N2 C3 . . . 83.2(5) ?
I2 N2 H1n2 . . . 36.86 ?
I11 N2 I12 1_545 . 1_545 95.3(2) ?
I11 N2 C4 1_545 . . 98.5(12) ?
I11 N2 C3 1_545 . . 120.3(11) ?
I11 N2 H1n2 1_545 . . 49.28 ?
I12 N2 C4 1_545 . . 98.8(12) ?
I12 N2 C3 1_545 . . 118.9(11) ?
I12 N2 H1n2 1_545 . . 50.57 ?
C4 N2 C3 . . . 120.0(8) ?
C4 N2 H1n2 . . . 120 ?
C3 N2 H1n2 . . . 120 ?
C2 C1 N1 . . . 109.5(8) ?
C2 C1 H1c1 . . . 109.47 ?
C2 C1 H2c1 . . . 109.47 ?
N1 C1 H1c1 . . . 109.47 ?
N1 C1 H2c1 . . . 109.47 ?
H1c1 C1 H2c1 . . . 109.47 ?
C9 C8 C7 . . . 120.0(15) ?
C9 C8 C12 . . . 120.0(17) ?
C7 C8 C12 . . . 120.0(13) ?
C8 C9 N4 . . . 120.0(16) ?
C8 C9 H1c9 . . . 120 ?
N4 C9 H1c9 . . . 120 ?
C11 C10 N4 . . . 120.0(18) ?
C11 C10 H1c10 . . . 120 ?
N4 C10 H1c10 . . . 120 ?
I4 N3 I8 . . 3_545 150.3(5) ?
I4 N3 I10 . . . 74.1(5) ?
I4 N3 C7 . . . 96.9(16) ?
I4 N3 H1n3 . . . 48.49 ?
I4 N3 H2n3 . . . 151.19 ?
I4 N3 H3n3 . . . 70.46 ?
I8 N3 I10 3_545 . . 78.8(4) ?
I8 N3 C7 3_545 . . 104.4(15) ?
I8 N3 H1n3 3_545 . . 136.58 ?
I8 N3 H2n3 3_545 . . 31.39 ?
I8 N3 H3n3 3_545 . . 82.99 ?
I10 N3 C7 . . . 159.6(17) ?
I10 N3 H1n3 . . . 78.7 ?
I10 N3 H2n3 . . . 84.04 ?
I10 N3 H3n3 . . . 50.42 ?
C7 N3 H1n3 . . . 109.47 ?
C7 N3 H2n3 . . . 109.47 ?
C7 N3 H3n3 . . . 109.47 ?
H1n3 N3 H2n3 . . . 109.48 ?
H1n3 N3 H3n3 . . . 109.47 ?
H2n3 N3 H3n3 . . . 109.47 ?
C8 C7 N3 . . . 109.5(14) ?
C8 C7 H1c7 . . . 109.47 ?
C8 C7 H2c7 . . . 109.47 ?
N3 C7 H1c7 . . . 109.47 ?
N3 C7 H2c7 . . . 109.47 ?
H1c7 C7 H2c7 . . . 109.47 ?
C8 C12 C11 . . . 120.0(14) ?
C8 C12 H1c12 . . . 120 ?
C11 C12 H1c12 . . . 120 ?
C10 C11 C12 . . . 120.0(17) ?
C10 C11 H1c11 . . . 120 ?
C12 C11 H1c11 . . . 120 ?
I3 N4 I4 2_575 . . 131.7(5) ?
I3 N4 I9 2_575 . 2_575 75.1(4) ?
I3 N4 I10 2_575 . 1_565 76.2(4) ?
I3 N4 I11 2_575 . . 126.3(4) ?
I3 N4 C9 2_575 . . 72.4(16) ?
I3 N4 C10 2_575 . . 113.2(16) ?
I3 N4 H1n44 2_575 . . 84.82 ?
I4 N4 I9 . . 2_575 72.5(3) ?
I4 N4 I10 . . 1_565 135.9(5) ?
I4 N4 I11 . . . 69.5(4) ?
I4 N4 C9 . . . 69.8(15) ?
I4 N4 C10 . . . 111.3(16) ?
I4 N4 H1n44 . . . 89 ?
I9 N4 I10 2_575 . 1_565 87.8(3) ?
I9 N4 I11 2_575 . . 66.5(3) ?
I9 N4 C9 2_575 . . 84.4(9) ?
I9 N4 C10 2_575 . . 155.4(13) ?
I9 N4 H1n44 2_575 . . 35.69 ?
I10 N4 I11 1_565 . . 66.5(3) ?
I10 N4 C9 1_565 . . 148.5(19) ?
I10 N4 C10 1_565 . . 72.8(11) ?
I10 N4 H1n44 1_565 . . 56.19 ?
I11 N4 C9 . . . 135.4(14) ?
I11 N4 C10 . . . 91.5(14) ?
I11 N4 H1n44 . . . 42.51 ?
C9 N4 C10 . . . 120.0(15) ?
C9 N4 H1n44 . . . 120 ?
C10 N4 H1n44 . . . 120 ?
C2 C6 C5 . . . 120.0(8) ?
C2 C6 H1c6 . . . 120 ?
C5 C6 H1c6 . . . 120 ?

loop_
_geom_bond_atom_site_label_1
_geom_bond_atom_site_label_2
_geom_bond_site_symmetry_1
_geom_bond_site_symmetry_2
_geom_bond_distance
_geom_bond_publ_flag
Pb1 I1 . . 3.207(3) ?
Pb1 I3 . . 3.148(3) ?
Pb1 I6 . . 3.229(3) ?
Pb1 I8 . . 3.221(3) ?
Pb1 I9 . . 3.210(4) ?
Pb1 I12 . . 3.156(4) ?
Pb2 I1 . . 3.268(3) ?
Pb2 I4 . . 3.163(3) ?
Pb2 I5 . . 3.220(3) ?
Pb2 I7 . . 3.185(3) ?
Pb2 I9 . 2_575 3.254(4) ?
Pb2 I11 . . 3.142(4) ?
Pb3 I2 . . 3.266(4) ?
Pb3 I4 . . 3.206(3) ?
Pb3 I5 . 4_565 3.202(3) ?
Pb3 I7 . . 3.202(3) ?
Pb3 I10 . . 3.252(3) ?
Pb3 I11 . 1_545 3.159(4) ?
Pb4 I2 . . 3.198(4) ?
Pb4 I3 . . 3.245(3) ?
Pb4 I6 . . 3.184(3) ?
Pb4 I8 . 4_565 3.207(3) ?
Pb4 I10 . 2_465 3.208(3) ?
Pb4 I12 . 1_545 3.163(4) ?
I1 N1 . . 3.490(12) ?
I2 N1 . 4_565 3.914(12) ?
I2 N2 . . 4.062(9) ?
I3 N1 . 4_565 3.891(16) ?
I3 N4 . 2_475 3.62(2) ?
I4 N3 . . 4.20(3) ?
I4 N4 . . 3.92(2) ?
I6 N1 . . 3.594(17) ?
I8 N1 . . 4.173(14) ?
I8 N3 . 3_454 3.46(2) ?
I9 N4 . 2_475 4.051(15) ?
I10 N3 . . 3.569(18) ?
I10 N4 . 1_545 4.055(18) ?
I11 N2 . 1_565 3.971(15) ?
I11 N4 . . 4.13(2) ?
I12 N2 . 1_565 3.959(15) ?
C2 C3 . . 1.330(10) ?
C2 C1 . . 1.500(12) ?
C2 C6 . . 1.330(11) ?
C4 C5 . . 1.330(16) ?
C4 N2 . . 1.330(13) ?
C4 H1c4 . . 0.96 ?
C5 C6 . . 1.330(13) ?
C5 H1c5 . . 0.96 ?
N1 C1 . . 1.499(15) ?
N1 H1n1 . . 0.87 ?
N1 H2n1 . . 0.87 ?
N1 H3n1 . . 0.87 ?
C3 N2 . . 1.330(13) ?
C3 H1c3 . . 0.96 ?
N2 H1n2 . . 0.87 ?
C1 H1c1 . . 0.96 ?
C1 H2c1 . . 0.96 ?
C8 C9 . . 1.330(17) ?
C8 C7 . . 1.50(3) ?
C8 C12 . . 1.33(2) ?
C9 N4 . . 1.33(3) ?
C9 H1c9 . . 0.96 ?
C10 C11 . . 1.33(3) ?
C10 N4 . . 1.33(3) ?
C10 H1c10 . . 0.96 ?
N3 C7 . . 1.50(2) ?
N3 H1n3 . . 0.87 ?
N3 H2n3 . . 0.87 ?
N3 H3n3 . . 0.87 ?
C7 H1c7 . . 0.96 ?
C7 H2c7 . . 0.96 ?
C12 C11 . . 1.33(3) ?
C12 H1c12 . . 0.96 ?
C11 H1c11 . . 0.96 ?
N4 H1n44 . . 0.87 ?
C6 H1c6 . . 0.96 ?

loop_
_geom_hbond_atom_site_label_D
_geom_hbond_atom_site_label_H
_geom_hbond_atom_site_label_A
_geom_hbond_site_symmetry_D
_geom_hbond_site_symmetry_H
_geom_hbond_site_symmetry_A
_geom_hbond_distance_DH
_geom_hbond_distance_HA
_geom_hbond_distance_DA
_geom_hbond_angle_DHA
_geom_hbond_publ_flag
N1 H2n1 C3 . . . 0.87 2.22 2.714(12) 115.70 ?
C3 H1c3 N1 . . . 0.96 2.32 2.714(12) 103.77 ?
C9 H1c9 N3 . . . 0.96 2.30 2.70(3) 104.05 ?
N3 H1n3 C9 . . . 0.87 2.17 2.70(3) 118.18 ?

loop_
_geom_torsion_atom_site_label_1
_geom_torsion_atom_site_label_2
_geom_torsion_atom_site_label_3
_geom_torsion_atom_site_label_4
_geom_torsion_site_symmetry_1
_geom_torsion_site_symmetry_2
_geom_torsion_site_symmetry_3
_geom_torsion_site_symmetry_4
_geom_torsion
_geom_torsion_publ_flag
? ? ? ? ? ? ? ? ? ?

loop_
_restr_angle_atom_site_label_1
_restr_angle_site_symmetry_1
_restr_angle_atom_site_label_2
_restr_angle_site_symmetry_2
_restr_angle_atom_site_label_3
_restr_angle_site_symmetry_3
_restr_angle_target
_restr_angle_target_weight_param
N1 . C1 . C2 . 109.47 0.01
N3 . C7 . C8 . 109.47 0.01
C1 . C2 . C3 . 120 0.01
C1 . C2 . C6 . 120 0.01
C2 . C3 . C4 . 120 0.01
C3 . C4 . N2 . 120 0.01
C4 . N2 . C5 . 120 0.01
N2 . C5 . C6 . 120 0.01
C5 . C6 . C2 . 120 0.01
C6 . C2 . C3 . 120 0.01
C7 . C8 . C9 . 120 0.01
C7 . C8 . C12 . 120 0.01
C8 . C9 . C10 . 120 0.01
C9 . C10 . N4 . 120 0.01
C10 . N4 . C11 . 120 0.01
N4 . C11 . C12 . 120 0.01
C11 . C12 . C8 . 120 0.01
C12 . C8 . C9 . 120 0.01

loop_
_restr_distance_atom_site_label_1
_restr_distance_site_symmetry_1
_restr_distance_atom_site_label_2
_restr_distance_site_symmetry_2
_restr_distance_target
_restr_distance_target_weight_param
N1 . C1 . 1.5 0.001
C1 . C2 . 1.5 0.001
N3 . C7 . 1.5 0.001
C7 . C8 . 1.5 0.001
C2 . C3 . 1.33 0.001
C3 . C4 . 1.33 0.001
C4 . N2 . 1.33 0.001
N2 . C5 . 1.33 0.001
C5 . C6 . 1.33 0.001
C6 . C2 . 1.33 0.001
C8 . C9 . 1.33 0.001
C9 . C10 . 1.33 0.001
C10 . N4 . 1.33 0.001
N4 . C11 . 1.33 0.001
C11 . C12 . 1.33 0.001
C12 . C8 . 1.33 0.001

loop_
_restr_equal_angle_atom_site_label_1
_restr_equal_angle_site_symmetry_1
_restr_equal_angle_atom_site_label_2
_restr_equal_angle_site_symmetry_2
_restr_equal_angle_atom_site_label_3
_restr_equal_angle_site_symmetry_3
_restr_equal_angle_class_class_id
_restr_equal_angle_class_target_weight_param
? ? ? ? ? ? ? ?

loop_
_restr_equal_distance_atom_site_label_1
_restr_equal_distance_site_symmetry_1
_restr_equal_distance_atom_site_label_2
_restr_equal_distance_site_symmetry_2
_restr_equal_distance_class_class_id
_restr_equal_distance_class_target_weight_param
? ? ? ? ? ?

loop_
_restr_equal_torsion_atom_site_label_1
_restr_equal_torsion_site_symmetry_1
_restr_equal_torsion_atom_site_label_2
_restr_equal_torsion_site_symmetry_2
_restr_equal_torsion_atom_site_label_3
_restr_equal_torsion_site_symmetry_3
_restr_equal_torsion_atom_site_label_4
_restr_equal_torsion_site_symmetry_4
_restr_equal_torsion_class_class_id
_restr_equal_torsion_class_target_weight_param
? ? ? ? ? ? ? ? ? ?

loop_
_restr_torsion_atom_site_label_1
_restr_torsion_site_symmetry_1
_restr_torsion_atom_site_label_2
_restr_torsion_site_symmetry_2
_restr_torsion_atom_site_label_3
_restr_torsion_site_symmetry_3
_restr_torsion_atom_site_label_4
_restr_torsion_site_symmetry_4
_restr_torsion_angle_target
_restr_torsion_weight_param
? ? ? ? ? ? ? ? ? ?

loop_
_twin_individual_id
_twin_individual_mass_fraction_refined
_twin_individual_twin_matrix_11
_twin_individual_twin_matrix_12
_twin_individual_twin_matrix_13
_twin_individual_twin_matrix_21
_twin_individual_twin_matrix_22
_twin_individual_twin_matrix_23
_twin_individual_twin_matrix_31
_twin_individual_twin_matrix_32
_twin_individual_twin_matrix_33
1 0.498(16) 1 0 0 0 1 0 0 0 1
2 0.502(16) -1 0 0 0 -1 0 0 0 -1

loop_
_jana_atom_site_adp_c_label
_jana_atom_site_adp_c_type_symbol
_jana_atom_site_adp_c_111
_jana_atom_site_adp_c_112
_jana_atom_site_adp_c_113
_jana_atom_site_adp_c_122
_jana_atom_site_adp_c_123
_jana_atom_site_adp_c_133
_jana_atom_site_adp_c_222
_jana_atom_site_adp_c_223
_jana_atom_site_adp_c_233
_jana_atom_site_adp_c_333
? ? ? ? ? ? ? ? ? ? ? ?

loop_
_jana_atom_site_adp_d_label
_jana_atom_site_adp_d_type_symbol
_jana_atom_site_adp_d_1111
_jana_atom_site_adp_d_1112
_jana_atom_site_adp_d_1113
_jana_atom_site_adp_d_1122
_jana_atom_site_adp_d_1123
_jana_atom_site_adp_d_1133
_jana_atom_site_adp_d_1222
_jana_atom_site_adp_d_1223
_jana_atom_site_adp_d_1233
_jana_atom_site_adp_d_1333
_jana_atom_site_adp_d_2222
_jana_atom_site_adp_d_2223
_jana_atom_site_adp_d_2233
_jana_atom_site_adp_d_2333
_jana_atom_site_adp_d_3333
? ? ? ? ? ? ? ? ? ? ? ? ? ? ? ? ?

loop_
_jana_atom_site_adp_e_label
_jana_atom_site_adp_e_type_symbol
_jana_atom_site_adp_e_11111
_jana_atom_site_adp_e_11112
_jana_atom_site_adp_e_11113
_jana_atom_site_adp_e_11122
_jana_atom_site_adp_e_11123
_jana_atom_site_adp_e_11133
_jana_atom_site_adp_e_11222
_jana_atom_site_adp_e_11223
_jana_atom_site_adp_e_11233
_jana_atom_site_adp_e_11333
_jana_atom_site_adp_e_12222
_jana_atom_site_adp_e_12223
_jana_atom_site_adp_e_12233
_jana_atom_site_adp_e_12333
_jana_atom_site_adp_e_13333
_jana_atom_site_adp_e_22222
_jana_atom_site_adp_e_22223
_jana_atom_site_adp_e_22233
_jana_atom_site_adp_e_22333
_jana_atom_site_adp_e_23333
_jana_atom_site_adp_e_33333
? ? ? ? ? ? ? ? ? ? ? ? ? ? ? ? ? ? ? ? ? ? ?

loop_
_jana_atom_site_adp_f_label
_jana_atom_site_adp_f_type_symbol
_jana_atom_site_adp_f_111111
_jana_atom_site_adp_f_111112
_jana_atom_site_adp_f_111113
_jana_atom_site_adp_f_111122
_jana_atom_site_adp_f_111123
_jana_atom_site_adp_f_111133
_jana_atom_site_adp_f_111222
_jana_atom_site_adp_f_111223
_jana_atom_site_adp_f_111233
_jana_atom_site_adp_f_111333
_jana_atom_site_adp_f_112222
_jana_atom_site_adp_f_112223
_jana_atom_site_adp_f_112233
_jana_atom_site_adp_f_112333
_jana_atom_site_adp_f_113333
_jana_atom_site_adp_f_122222
_jana_atom_site_adp_f_122223
_jana_atom_site_adp_f_122233
_jana_atom_site_adp_f_122333
_jana_atom_site_adp_f_123333
_jana_atom_site_adp_f_133333
_jana_atom_site_adp_f_222222
_jana_atom_site_adp_f_222223
_jana_atom_site_adp_f_222233
_jana_atom_site_adp_f_222333
_jana_atom_site_adp_f_223333
_jana_atom_site_adp_f_233333
_jana_atom_site_adp_f_333333
? ? ? ? ? ? ? ? ? ? ? ? ? ? ? ? ? ? ? ? ? ? ? ? ? ? ? ? ? ?
